data_7010484
loop_
_publ_author_name
'Harrison, William T. A.'
'Phillips, Mark L. F.'
'Nenoff, Tina M.'
'MacLean, Elizabeth J.'
'Teat, Simon J.'
'Maxwell, Robert S.'

_publ_section_title
;
 [CN3H6]2[Zn(CO3)2], the first organically templated open-framework
 carbonate
;
_journal_issue 5
_journal_name_full 'Journal of the Chemical Society, Dalton Transactions'
_journal_page_first 546
_journal_paper_doi 10.1039/b009641p
_journal_year 2001
_chemical_compound_source
;
;
_chemical_formula_moiety ' C6 H18 Zn1.50 O9 N9 '
_chemical_formula_sum 'C6 H18 N9 O9 Zn1.5'
_chemical_formula_weight 458.33
_chemical_melting_point 'decomposes before melting'
_chemical_name_systematic
;
?
;
_space_group_IT_number 92
_symmetry_cell_setting tetragonal
_symmetry_space_group_name_Hall 'P 4abw 2nw'
_symmetry_space_group_name_H-M 'P 41 21 2'
_atom_sites_solution_hydrogens geom
_atom_sites_solution_primary direct
_atom_sites_solution_secondary difmap
_audit_creation_date 00-04-27
_audit_creation_method CRYSTALS_ver_07-07-97
_cell_angle_alpha 90.
_cell_angle_beta 90.
_cell_angle_gamma 90.
_cell_formula_units_Z 8
_cell_length_a 9.0931(7)
_cell_length_b 9.0931(7)
_cell_length_c 38.333(3)
_cell_measurement_reflns_used 25637
_cell_measurement_temperature 150(2)
_cell_measurement_theta_max 29.29
_cell_measurement_theta_min 3.07
_cell_volume 3169.5(4)
_diffrn_ambient_temperature 150(2)
_diffrn_measurement_method \w/2\q
_diffrn_radiation_type 'Mo K\a'
_diffrn_radiation_wavelength 0.71073
_diffrn_reflns_av_R_equivalents 0.035
_diffrn_reflns_limit_h_max 12
_diffrn_reflns_limit_h_min -12
_diffrn_reflns_limit_k_max 12
_diffrn_reflns_limit_k_min -12
_diffrn_reflns_limit_l_max 53
_diffrn_reflns_limit_l_min -51
_diffrn_reflns_number 31785
_diffrn_reflns_theta_max 29.48
_diffrn_reflns_theta_min 2.07
_diffrn_standards_decay_% 0.00
_diffrn_standards_interval_count 0
_diffrn_standards_interval_time 0
_diffrn_standards_number 0
_exptl_absorpt_coefficient_mu 2.36
_exptl_absorpt_correction_T_max 0.8715
_exptl_absorpt_correction_T_min 0.8338
_exptl_absorpt_correction_type multi-scan
_exptl_absorpt_process_details SADABS
_exptl_crystal_colour ' colourless '
_exptl_crystal_density_diffrn 1.92
_exptl_crystal_density_meas ?
_exptl_crystal_description ' box '
_exptl_crystal_F_000 1875.06
_exptl_crystal_size_max 0.08
_exptl_crystal_size_mid 0.06
_exptl_crystal_size_min 0.06
_refine_diff_density_max 1.21
_refine_diff_density_min -0.78
_refine_ls_abs_structure_details 'Flack, 4546 Friedel-pairs'
_refine_ls_abs_structure_Flack 0.09(1)
_refine_ls_extinction_coef 179.7(243)
_refine_ls_extinction_method 'Larson 1970 Crystallographic Computing eq 22'
_refine_ls_goodness_of_fit_obs 1.0943
_refine_ls_hydrogen_treatment constr
_refine_ls_matrix_type full
_refine_ls_number_parameters 236
_refine_ls_number_reflns 4206
_refine_ls_R_factor_obs 0.0305
_refine_ls_shift/su_max 0.001573
_refine_ls_structure_factor_coef F
_refine_ls_weighting_details
;
Chebychev polynomial with   3 parameters (Carruthers & Watkin, 1979)
0.861 0.271 0.657
;
_refine_ls_weighting_scheme calc
_refine_ls_wR_factor_obs 0.0313
_reflns_limit_h_max 8
_reflns_limit_h_min -8
_reflns_limit_k_max 12
_reflns_limit_k_min 0
_reflns_limit_l_max 53
_reflns_limit_l_min 0
_reflns_number_observed 4206
_reflns_number_total 4546
_reflns_observed_criterion >1.00\s(I)
_cod_data_source_file b009641p.txt
_cod_data_source_block gznco
_cod_depositor_comments
;
The following automatic conversions were performed:
'_symmetry_cell_setting' value 'Tetragonal ' changed to 'tetragonal'
according to '/home/saulius/struct/CIF-dictionaries/cif_core.dic'
dictionary named 'cif_core.dic' version 2.4.1 from 2010-06-29.

Automatic conversion script
Id: cif_fix_enum 1527 2010-12-29 10:47:43Z saulius 
;
_cod_original_sg_symbol_H-M 'P 41 21 2 '
_cod_original_formula_sum ' C6 H18 N9 O9 Zn1.50'
_cod_database_code 7010484

loop_
_symmetry_equiv_pos_as_xyz
x,y,z
-y+1/2,x+1/2,z+1/4
-x,-y,z+1/2
y+1/2,-x+1/2,z+3/4
-x+1/2,y+1/2,-z+1/4
y,x,-z
x+1/2,-y+1/2,-z+3/4
-y,-x,-z+1/2

loop_
_atom_site_aniso_label
_atom_site_aniso_U_11
_atom_site_aniso_U_22
_atom_site_aniso_U_33
_atom_site_aniso_U_23
_atom_site_aniso_U_13
_atom_site_aniso_U_12
Zn1 0.01081(7) 0.01081(7) 0.01059(12) 0.00064(5) -0.00064(5) 0.00022(8)
Zn2 0.00995(9) 0.01220(9) 0.01066(11) 0.00090(5) 0.00001(4) 0.00086(7)
C6 0.0125(6) 0.0114(6) 0.0147(6) -0.0029(5) 0.0007(5) 0.0007(5)
C4 0.0120(6) 0.0137(6) 0.0122(6) -0.0014(5) -0.0031(5) -0.0018(5)
C5 0.0112(6) 0.0135(6) 0.0124(6) 0.0020(5) 0.0039(5) -0.0024(4)
O1 0.0162(5) 0.0147(5) 0.0120(5) -0.0020(4) -0.0037(4) 0.0014(4)
O2 0.0115(4) 0.0232(5) 0.0134(4) -0.0048(4) -0.0006(4) -0.0005(4)
O3 0.0128(4) 0.0301(6) 0.0152(5) 0.0019(4) -0.0013(4) 0.0007(4)
O4 0.0228(6) 0.0141(5) 0.0155(5) 0.0034(4) 0.0041(4) 0.0036(4)
O5 0.0192(5) 0.0139(5) 0.0161(4) -0.0033(4) -0.0026(4) 0.0029(4)
O6 0.0188(5) 0.0130(4) 0.0139(5) 0.0024(4) 0.0037(4) 0.0013(4)
O7 0.0158(5) 0.0296(7) 0.0257(6) 0.0113(5) 0.0042(4) 0.0017(5)
O8 0.0240(6) 0.0198(5) 0.0199(5) 0.0006(4) 0.0086(4) 0.0036(4)
O9 0.0149(5) 0.0187(5) 0.0171(5) 0.0012(4) -0.0030(4) -0.0000(4)
C1 0.0204(8) 0.0211(6) 0.0160(7) -0.0020(5) -0.0020(5) -0.0001(6)
C2 0.0170(6) 0.0144(7) 0.0190(7) -0.0033(5) -0.0021(5) 0.0012(5)
C3 0.0161(7) 0.0200(7) 0.0153(7) -0.0015(6) -0.0009(5) -0.0003(5)
N1 0.0177(7) 0.0355(8) 0.0230(7) -0.0101(6) -0.0002(5) -0.0028(6)
N2 0.0225(7) 0.0297(8) 0.0258(7) -0.0124(6) -0.0045(6) -0.0019(6)
N3 0.0223(7) 0.0381(9) 0.0225(7) -0.0122(6) 0.0030(5) -0.0058(6)
N4 0.0346(9) 0.0310(9) 0.0279(8) 0.0071(7) -0.0070(6) 0.0092(6)
N5 0.0548(11) 0.0173(7) 0.0216(7) 0.0009(6) 0.0045(7) 0.0038(7)
N6 0.0306(9) 0.041(1) 0.049(1) -0.0256(9) -0.0135(8) 0.0017(7)
N7 0.0155(6) 0.0308(8) 0.0209(7) -0.0067(6) -0.0002(5) -0.0024(5)
N8 0.0133(6) 0.0337(8) 0.0241(7) -0.0139(6) 0.0005(5) -0.0016(6)
N9 0.0188(6) 0.0262(7) 0.0261(7) -0.0117(6) -0.0030(5) -0.0009(5)

loop_
_atom_site_label
_atom_site_fract_x
_atom_site_fract_y
_atom_site_fract_z
_atom_site_U_iso_or_equiv
_atom_site_occupancy
_atom_site_thermal_displace_type
Zn1 0.738049(19) 0.738049(19) 0.0000 0.0107 1.0000 Uani
Zn2 0.750845(15) 0.251631(14) -0.083727(4) 0.0109 1.0000 Uani
C6 0.51973(15) 0.18208(16) -0.13126(4) 0.0129 1.0000 Uani
C4 0.75007(16) 1.00606(15) -0.03610(4) 0.0126 1.0000 Uani
C5 0.70308(16) 0.50802(16) -0.04712(4) 0.0124 1.0000 Uani
O1 0.65221(12) 0.44284(11) -0.07511(3) 0.0143 1.0000 Uani
O2 0.66144(11) 0.19856(12) -0.12832(3) 0.0161 1.0000 Uani
O3 0.46237(11) 0.23184(14) -0.15995(3) 0.0194 1.0000 Uani
O4 0.69661(13) 1.13509(12) -0.04322(3) 0.0175 1.0000 Uani
O5 0.64851(12) 0.63830(11) -0.04054(3) 0.0164 1.0000 Uani
O6 0.69596(12) 0.94501(11) -0.00846(3) 0.0153 1.0000 Uani
O7 0.44448(13) 0.11958(15) -0.10833(3) 0.0237 1.0000 Uani
O8 0.84857(14) 0.94639(13) -0.05427(3) 0.0213 1.0000 Uani
O9 0.79650(12) 0.44878(12) -0.02809(3) 0.0169 1.0000 Uani
C1 0.7591(2) 0.97080(18) 0.12432(4) 0.0191 1.0000 Uani
C2 0.99911(16) 0.2504(2) 0.03898(4) 0.0168 1.0000 Uani
C3 1.2513(2) 0.49818(16) -0.04149(4) 0.0171 1.0000 Uani
N1 0.90226(17) 0.99103(17) 0.12010(4) 0.0254 1.0000 Uani
N2 0.68489(17) 0.89320(18) 0.10065(4) 0.0260 1.0000 Uani
N3 0.68935(17) 1.02813(19) 0.15130(4) 0.0276 1.0000 Uani
N4 1.0810(2) 0.19530(19) 0.06388(4) 0.0311 1.0000 Uani
N5 0.9899(2) 0.39391(17) 0.03464(4) 0.0312 1.0000 Uani
N6 0.9229(2) 0.1618(2) 0.01830(5) 0.0401 1.0000 Uani
N7 1.10602(16) 0.49090(16) -0.04065(4) 0.0224 1.0000 Uani
N8 1.32623(16) 0.42502(18) -0.06534(4) 0.0237 1.0000 Uani
N9 1.32145(17) 0.58072(17) -0.01799(4) 0.0237 1.0000 Uani
H11 0.95645 1.04597 0.13681 0.046(2) 1.0000 Uiso
H12 0.95075 0.95056 0.10036 0.046(2) 1.0000 Uiso
H21 0.73471 0.85168 0.08122 0.046(2) 1.0000 Uiso
H22 0.58188 0.87960 0.10323 0.046(2) 1.0000 Uiso
H31 0.74172 1.08485 0.16800 0.046(2) 1.0000 Uiso
H32 0.58664 1.01270 0.15399 0.046(2) 1.0000 Uiso
H41 1.1345 0.25909 0.07885 0.046(2) 1.0000 Uiso
H42 1.0871 0.09181 0.06694 0.046(2) 1.0000 Uiso
H51 1.0444 0.45793 0.04936 0.046(2) 1.0000 Uiso
H52 0.9291 0.43334 0.01679 0.046(2) 1.0000 Uiso
H61 0.9273 0.0583 0.02140 0.046(2) 1.0000 Uiso
H62 0.8635 0.2024 0.00032 0.046(2) 1.0000 Uiso
H71 1.05271 0.54410 -0.02348 0.046(2) 1.0000 Uiso
H72 1.05503 0.43218 -0.05720 0.046(2) 1.0000 Uiso
H81 1.43055 0.43043 -0.06584 0.046(2) 1.0000 Uiso
H82 1.27554 0.36653 -0.08198 0.046(2) 1.0000 Uiso
H91 1.42572 0.58718 -0.01833 0.046(2) 1.0000 Uiso
H92 1.26686 0.63306 -0.00089 0.046(2) 1.0000 Uiso

loop_
_atom_type_symbol
_atom_type_scat_dispersion_real
_atom_type_scat_dispersion_imag
_atom_type_scat_Cromer_Mann_a1
_atom_type_scat_Cromer_Mann_b1
_atom_type_scat_Cromer_Mann_a2
_atom_type_scat_Cromer_Mann_b2
_atom_type_scat_Cromer_Mann_a3
_atom_type_scat_Cromer_Mann_b3
_atom_type_scat_Cromer_Mann_a4
_atom_type_scat_Cromer_Mann_b4
_atom_type_scat_Cromer_Mann_c
_atom_type_scat_source
'Zn  ' 0.2220 1.4310 14.0743 3.2655 7.0318 0.2333 5.1652 10.3163 2.4100 58.7097 1.3041 International_Tables_Vol_IV_Table_2.2B
'C   ' 0.0020 0.0020 2.3100 20.8439 1.0200 10.2075 1.5886 0.5687 0.8650 51.6512 0.2156 International_Tables_Vol_IV_Table_2.2B
'O   ' 0.0080 0.0060 3.0485 13.2771 2.2868 5.7011 1.5463 0.3239 0.8670 32.9089 0.2508 International_Tables_Vol_IV_Table_2.2B
'N   ' 0.0040 0.0030 12.2126 0.0057 3.1322 9.8933 2.0125 28.9975 1.1663 0.5826 -11.5290 International_Tables_Vol_IV_Table_2.2B
'H   ' 0.0000 0.0000 0.4930 10.5109 0.3229 26.1257 0.1402 3.1424 0.0408 57.7997 0.0030 International_Tables_Vol_IV_Table_2.2B

loop_
_geom_angle_atom_site_label_1
_geom_angle_site_symmetry_1
_geom_angle_atom_site_label_2
_geom_angle_site_symmetry_2
_geom_angle_atom_site_label_3
_geom_angle_site_symmetry_3
_geom_angle
_geom_angle_publ_flag
O5 . Zn1 . O5 6_555 103.92(6) yes
O5 . Zn1 . O6 . 103.40(4) yes
O5 6_555 Zn1 . O6 . 116.04(4) yes
O5 . Zn1 . O6 6_555 116.04(4) yes
O5 6_555 Zn1 . O6 6_555 103.40(4) yes
O6 . Zn1 . O6 6_555 114.05(6) yes
O1 . Zn2 . O2 . 100.02(4) yes
O1 . Zn2 . O3 7_554 113.59(5) yes
O2 . Zn2 . O3 7_554 108.76(5) yes
O1 . Zn2 . O4 1_545 103.30(4) yes
O2 . Zn2 . O4 1_545 117.31(5) yes
O3 7_554 Zn2 . O4 1_545 113.12(5) yes
O2 . C6 . O3 . 115.51(13) yes
O2 . C6 . O7 . 122.21(14) yes
O3 . C6 . O7 . 122.26(13) yes
O4 . C4 . O6 . 114.66(13) yes
O4 . C4 . O8 . 122.68(14) yes
O6 . C4 . O8 . 122.64(13) yes
O1 . C5 . O5 . 115.68(13) yes
O1 . C5 . O9 . 121.75(13) yes
O5 . C5 . O9 . 122.57(14) yes
Zn2 . O1 . C5 . 111.91(9) yes
Zn2 . O2 . C6 . 121.06(9) yes
Zn2 7_454 O3 . C6 . 122.0(1) yes
Zn2 1_565 O4 . C4 . 124.4(1) yes
Zn1 . O5 . C5 . 114.3(1) yes
Zn1 . O6 . C4 . 118.45(9) yes
N1 . C1 . N2 . 119.21(16) yes
N1 . C1 . N3 . 120.85(16) yes
N2 . C1 . N3 . 119.94(17) yes
N4 . C2 . N5 . 120.41(17) yes
N4 . C2 . N6 . 120.05(19) yes
N5 . C2 . N6 . 119.53(17) yes
N7 . C3 . N8 . 120.47(15) yes
N7 . C3 . N9 . 119.28(15) yes
N8 . C3 . N9 . 120.25(18) yes
C1 . N1 . H11 . 120.0(1) no
C1 . N1 . H12 . 120.0(1) no
H11 . N1 . H12 . 120.000 no
C1 . N2 . H21 . 120.2(1) no
C1 . N2 . H22 . 119.8(1) no
H21 . N2 . H22 . 120.000 no
C1 . N3 . H31 . 120.1(1) no
C1 . N3 . H32 . 119.9(1) no
H31 . N3 . H32 . 120.000 no
C2 . N4 . H41 . 119.86(11) no
C2 . N4 . H42 . 120.14(11) no
H41 . N4 . H42 . 120.000 no
C2 . N5 . H51 . 119.92(11) no
C2 . N5 . H52 . 120.08(11) no
H51 . N5 . H52 . 120.000 no
C2 . N6 . H61 . 120.33(12) no
C2 . N6 . H62 . 119.67(12) no
H61 . N6 . H62 . 120.000 no
C3 . N7 . H71 . 120.05(9) no
C3 . N7 . H72 . 119.95(9) no
H71 . N7 . H72 . 120.000 no
C3 . N8 . H81 . 120.2(1) no
C3 . N8 . H82 . 119.8(1) no
H81 . N8 . H82 . 120.000 no
C3 . N9 . H91 . 120.2(1) no
C3 . N9 . H92 . 119.8(1) no
H91 . N9 . H92 . 120.000 no

loop_
_geom_bond_atom_site_label_1
_geom_bond_site_symmetry_1
_geom_bond_atom_site_label_2
_geom_bond_site_symmetry_2
_geom_bond_distance
_geom_bond_publ_flag
Zn1 . O5 . 1.975(1) yes
Zn1 . O5 6_555 1.975(1) yes
Zn1 . O6 . 1.948(1) yes
Zn1 . O6 6_555 1.948(1) yes
Zn2 . O1 . 1.984(1) yes
Zn2 . O2 . 1.954(1) yes
Zn2 . O3 7_554 1.944(1) yes
Zn2 . O4 1_545 1.9436(11) yes
C4 . O4 . 1.2990(17) yes
C4 . O6 . 1.2935(17) yes
C4 . O8 . 1.2576(18) yes
C5 . O1 . 1.3102(17) yes
C5 . O5 . 1.3089(18) yes
C5 . O9 . 1.2426(19) yes
C6 . O2 . 1.3021(17) yes
C6 . O3 . 1.2986(18) yes
C6 . O7 . 1.2505(19) yes
C1 . N1 . 1.325(2) yes
C1 . N2 . 1.333(2) yes
C1 . N3 . 1.321(2) yes
C2 . N4 . 1.310(2) yes
C2 . N5 . 1.319(2) yes
C2 . N6 . 1.325(2) yes
C3 . N7 . 1.323(2) yes
C3 . N8 . 1.320(2) yes
C3 . N9 . 1.335(2) yes
N1 . H11 . 0.950 no
N1 . H12 . 0.950 no
N2 . H21 . 0.950 no
N2 . H22 . 0.950 no
N3 . H31 . 0.950 no
N3 . H32 . 0.950 no
N4 . H41 . 0.950 no
N4 . H42 . 0.950 no
N5 . H51 . 0.950 no
N5 . H52 . 0.950 no
N6 . H61 . 0.950 no
N6 . H62 . 0.950 no
N7 . H71 . 0.950 no
N7 . H72 . 0.950 no
N8 . H81 . 0.950 no
N8 . H82 . 0.950 no
N9 . H91 . 0.950 no
N9 . H92 . 0.950 no

loop_
_geom_hbond_atom_site_label_D
_geom_hbond_atom_site_label_H
_geom_hbond_atom_site_label_A
_geom_hbond_site_symmetry_D
_geom_hbond_site_symmetry_H
_geom_hbond_site_symmetry_A
_geom_hbond_distance_DH
_geom_hbond_distance_HA
_geom_hbond_distance_DA
_geom_hbond_angle_DHA
_geom_hbond_publ_flag
N1 H11 O1 . . 2_655 0.95 1.976 2.9229(19) 174.7 no
N1 H12 O8 . . 6_555 0.95 1.996 2.865(2) 151.2 no
N2 H21 O8 . . 6_555 0.95 2.185 2.997(2) 142.8 no
N2 H22 O7 . . 2_555 0.95 2.424 3.218(2) 141.0 no
N3 H31 O5 . . 2_655 0.95 2.013 2.9368(19) 163.7 no
N3 H32 O7 . . 2_555 0.95 2.031 2.934(2) 158.1 no
N4 H41 O7 . . 6_655 0.95 2.034 2.857(2) 143.9 no
N4 H42 O3 . . 2_645 0.95 2.209 2.896(2) 128.4 no
N5 H51 O4 . . 6_555 0.95 2.334 3.070(2) 134.0 no
N5 H51 O7 . . 6_655 0.95 2.365 3.095(2) 133.4 no
N5 H52 O9 . . . 0.95 2.106 3.021(2) 161.3 no
N6 H61 O8 . . 6_545 0.94 2.292 3.172(2) 153.7 no
N6 H62 O4 . . 1_545 0.95 2.337 3.139(2) 141.7 no
N7 H71 O6 . . 6_555 0.95 2.089 3.0273(19) 169.1 no
N7 H72 O3 . . 5_554 0.95 2.126 3.0650(19) 169.5 no
N8 H81 O1 . . 1_655 0.95 2.050 2.9921(18) 171.2 no
N8 H82 O2 . . 5_554 0.95 1.935 2.8587(19) 163.7 no
N9 H91 O5 . . 1_655 0.95 2.246 3.1410(19) 156.7 no
N9 H92 O4 . . 6_555 0.95 2.151 3.0802(19) 165.4 no
